data_7052410
loop_
_publ_author_name
'Leopoldo Contreras'
'Margarita Paneque'
'Murielle Sellin'
'Ernesto Carmona'
'Pedro J. P\'erez'
'Enrique Guti\'errez-Puebla'
'Angeles Monge'
'Caridad Ruiz'

_publ_section_title
;
 Novel carbon dioxide and carbonyl carbonate complexes of molybdenum.
 The X-ray structures of trans-[Mo(CO2)2{HN(CH2CH2PMe2)2}(PMe3)] and
 [Mo3(&#x00B5;2-CO3)(&#x00B5;2-O)2(O)2(CO)2(H2O)(PMe3)6]&#x00B7;H2O
;
_journal_issue 1
_journal_name_full 'New Journal of Chemistry'
_journal_page_first 109
_journal_paper_doi 10.1039/b409385b
_journal_volume 29
_journal_year 2005
_chemical_formula_sum 'C21 H58 Mo3 O11 P6'
_chemical_formula_weight 960.31
_chemical_name_systematic
;
?
;
_space_group_IT_number 14
_symmetry_cell_setting monoclinic
_symmetry_space_group_name_Hall '-P 2yn'
_symmetry_space_group_name_H-M 'P 1 21/n 1'
_atom_sites_solution_hydrogens geom
_atom_sites_solution_primary direct
_atom_sites_solution_secondary difmap
_audit_creation_method SHELXL-97
_cell_angle_alpha 90.00
_cell_angle_beta 98.993(10)
_cell_angle_gamma 90.00
_cell_formula_units_Z 4
_cell_length_a 9.7692(10)
_cell_length_b 16.3332(10)
_cell_length_c 24.6818(10)
_cell_measurement_temperature 293(2)
_cell_volume 3889.9(5)
_computing_cell_refinement 'Bruker XSCANS'
_computing_data_collection 'Bruker XSCANS'
_computing_data_reduction 'Bruker SHELXTL'
_computing_molecular_graphics 'Bruker SHELXTL'
_computing_publication_material 'Bruker SHELXTL'
_computing_structure_refinement 'SHELXL-97 (Sheldrick, 1997)'
_computing_structure_solution 'SHELXS-97 (Sheldrick, 1990)'
_diffrn_ambient_temperature 293(2)
_diffrn_measured_fraction_theta_full 0.987
_diffrn_measured_fraction_theta_max 0.987
_diffrn_measurement_device_type 'Bruker P4'
_diffrn_measurement_method '\w scans'
_diffrn_radiation_monochromator graphite
_diffrn_radiation_source 'fine-focus sealed tube'
_diffrn_radiation_type MoK\a
_diffrn_radiation_wavelength 0.71073
_diffrn_reflns_av_R_equivalents 0.0221
_diffrn_reflns_av_sigmaI/netI 0.0421
_diffrn_reflns_limit_h_max 13
_diffrn_reflns_limit_h_min -13
_diffrn_reflns_limit_k_max 22
_diffrn_reflns_limit_k_min 0
_diffrn_reflns_limit_l_max 34
_diffrn_reflns_limit_l_min 0
_diffrn_reflns_number 11422
_diffrn_reflns_theta_full 29.97
_diffrn_reflns_theta_max 29.97
_diffrn_reflns_theta_min 1.50
_exptl_absorpt_coefficient_mu 1.244
_exptl_absorpt_correction_type none
_exptl_crystal_density_diffrn 1.640
_exptl_crystal_density_method 'not measured'
_exptl_crystal_F_000 1952
_refine_diff_density_max 1.445
_refine_diff_density_min -1.035
_refine_diff_density_rms 0.152
_refine_ls_extinction_method none
_refine_ls_goodness_of_fit_ref 1.065
_refine_ls_hydrogen_treatment mixed
_refine_ls_matrix_type full
_refine_ls_number_parameters 404
_refine_ls_number_reflns 11177
_refine_ls_number_restraints 0
_refine_ls_restrained_S_all 1.065
_refine_ls_R_factor_all 0.0760
_refine_ls_R_factor_gt 0.0327
_refine_ls_shift/su_max 0.001
_refine_ls_shift/su_mean 0.000
_refine_ls_structure_factor_coef Fsqd
_refine_ls_weighting_details 'calc w==1/[\s^2^(Fo^2^)+(0.0636P)^2^+0.0000P] where P==(Fo^2^+2Fc^2^)/3'
_refine_ls_weighting_scheme calc
_refine_ls_wR_factor_gt 0.0889
_refine_ls_wR_factor_ref 0.1038
_reflns_number_gt 8010
_reflns_number_total 11177
_reflns_threshold_expression >2sigma(I)
_cod_data_source_file b409385b.txt
_cod_data_source_block inter2
_cod_depositor_comments
;
The following automatic conversions were performed:
'_symmetry_cell_setting' value 'Monoclinic' changed to 'monoclinic'
according to '/home/saulius/struct/CIF-dictionaries/cif_core.dic'
dictionary named 'cif_core.dic' version 2.4.1 from 2010-06-29.

Automatic conversion script
Id: cif_fix_enum 1527 2010-12-29 10:47:43Z saulius 
;
_cod_original_sg_symbol_H-M P2(1)/n
_cod_database_code 7052410

loop_
_symmetry_equiv_pos_as_xyz
'x, y, z'
'-x+1/2, y+1/2, -z+1/2'
'-x, -y, -z'
'x-1/2, -y-1/2, z-1/2'

loop_
_atom_site_label
_atom_site_type_symbol
_atom_site_fract_x
_atom_site_fract_y
_atom_site_fract_z
_atom_site_U_iso_or_equiv
_atom_site_adp_type
_atom_site_occupancy
_atom_site_symmetry_multiplicity
_atom_site_calc_flag
_atom_site_refinement_flags
_atom_site_disorder_assembly
_atom_site_disorder_group
Mo1 Mo 0.62391(3) 0.153297(15) 0.155387(10) 0.02159(6) Uani 1 1 d . . .
Mo2 Mo 0.54974(3) 0.172339(16) 0.363809(11) 0.02424(7) Uani 1 1 d . . .
Mo3 Mo 0.78412(3) 0.289760(15) 0.279598(11) 0.02577(7) Uani 1 1 d . . .
P1 P 0.49947(9) 0.27920(5) 0.12665(4) 0.03199(18) Uani 1 1 d . . .
P2 P 0.47536(10) 0.30088(6) 0.39753(4) 0.03433(19) Uani 1 1 d . . .
P3 P 0.85987(9) 0.15526(6) 0.13469(4) 0.03335(18) Uani 1 1 d . . .
P4 P 0.77711(9) 0.12258(6) 0.40353(4) 0.03399(19) Uani 1 1 d . . .
P5 P 0.48946(9) 0.03128(5) 0.12288(4) 0.03217(18) Uani 1 1 d . . .
P6 P 0.37934(10) 0.06290(6) 0.36368(4) 0.0398(2) Uani 1 1 d . . .
O1 O 0.4546(2) 0.15966(14) 0.20637(9) 0.0286(5) Uani 1 1 d . . .
O2 O 0.4144(2) 0.20717(13) 0.28740(9) 0.0293(5) Uani 1 1 d . . .
O3 O 0.5691(2) 0.11086(13) 0.28589(9) 0.0283(4) Uani 1 1 d . . .
O4 O 0.5929(3) 0.15666(19) 0.02949(11) 0.0535(8) Uani 1 1 d . . .
O5 O 0.7624(3) 0.39554(15) 0.27134(11) 0.0453(6) Uani 1 1 d . . .
O6 O 0.6914(2) 0.25723(14) 0.33202(9) 0.0322(5) Uani 1 1 d . . .
O7 O 0.9588(3) 0.26897(18) 0.30096(11) 0.0437(6) Uani 1 1 d . . .
O8 O 0.7259(2) 0.23694(13) 0.21700(9) 0.0297(5) Uani 1 1 d . . .
O9 O 0.5318(3) 0.1488(2) 0.48710(11) 0.0555(8) Uani 1 1 d . . .
O10 O 0.7237(2) 0.05865(15) 0.21650(10) 0.0293(5) Uani 1 1 d . . .
O11 O 0.1822(4) 0.3072(3) 0.24021(19) 0.0775(12) Uani 1 1 d . . .
C1 C 0.4784(3) 0.15979(18) 0.25825(13) 0.0253(6) Uani 1 1 d . . .
C2 C 0.6052(4) 0.1548(2) 0.07813(14) 0.0341(7) Uani 1 1 d . . .
C3 C 0.5397(4) 0.1575(2) 0.44018(15) 0.0375(8) Uani 1 1 d . . .
C11 C 0.3229(4) 0.2630(3) 0.0920(2) 0.0588(12) Uani 1 1 d . . .
H11A H 0.2710 0.2343 0.1160 0.088 Uiso 1 1 calc R . .
H11B H 0.3246 0.2312 0.0594 0.088 Uiso 1 1 calc R . .
H11C H 0.2800 0.3149 0.0823 0.088 Uiso 1 1 calc R . .
C12 C 0.4750(5) 0.3511(2) 0.18026(18) 0.0500(10) Uani 1 1 d . . .
H12A H 0.5622 0.3758 0.1947 0.075 Uiso 1 1 calc R . .
H12B H 0.4391 0.3227 0.2091 0.075 Uiso 1 1 calc R . .
H12C H 0.4107 0.3928 0.1654 0.075 Uiso 1 1 calc R . .
C13 C 0.5703(5) 0.3464(2) 0.07944(19) 0.0541(11) Uani 1 1 d . . .
H13A H 0.5870 0.3157 0.0480 0.081 Uiso 1 1 calc R . .
H13B H 0.6558 0.3695 0.0974 0.081 Uiso 1 1 calc R . .
H13C H 0.5055 0.3896 0.0680 0.081 Uiso 1 1 calc R . .
C21 C 0.4575(4) 0.3820(2) 0.34648(17) 0.0461(9) Uani 1 1 d . . .
H21A H 0.3911 0.3659 0.3154 0.069 Uiso 1 1 calc R . .
H21B H 0.5454 0.3917 0.3349 0.069 Uiso 1 1 calc R . .
H21C H 0.4265 0.4311 0.3621 0.069 Uiso 1 1 calc R . .
C22 C 0.5861(6) 0.3482(3) 0.45484(18) 0.0575(12) Uani 1 1 d . . .
H22A H 0.6781 0.3538 0.4463 0.086 Uiso 1 1 calc R . .
H22B H 0.5885 0.3145 0.4869 0.086 Uiso 1 1 calc R . .
H22C H 0.5502 0.4012 0.4618 0.086 Uiso 1 1 calc R . .
C23 C 0.3063(5) 0.2995(3) 0.4193(2) 0.0623(13) Uani 1 1 d . . .
H23A H 0.3094 0.2650 0.4509 0.093 Uiso 1 1 calc R . .
H23B H 0.2388 0.2786 0.3901 0.093 Uiso 1 1 calc R . .
H23C H 0.2813 0.3541 0.4283 0.093 Uiso 1 1 calc R . .
C31 C 0.9929(4) 0.1257(3) 0.19141(18) 0.0491(10) Uani 1 1 d . . .
H31A H 0.9818 0.0689 0.1999 0.074 Uiso 1 1 calc R . .
H31B H 0.9842 0.1584 0.2230 0.074 Uiso 1 1 calc R . .
H31C H 1.0828 0.1340 0.1812 0.074 Uiso 1 1 calc R . .
C32 C 0.9179(5) 0.2554(3) 0.1167(3) 0.0726(16) Uani 1 1 d . . .
H32A H 0.8988 0.2947 0.1434 0.109 Uiso 1 1 calc R . .
H32B H 0.8700 0.2708 0.0812 0.109 Uiso 1 1 calc R . .
H32C H 1.0158 0.2539 0.1159 0.109 Uiso 1 1 calc R . .
C33 C 0.9038(5) 0.0902(3) 0.0808(2) 0.0642(14) Uani 1 1 d . . .
H33A H 0.8554 0.1085 0.0461 0.096 Uiso 1 1 calc R . .
H33B H 0.8775 0.0348 0.0872 0.096 Uiso 1 1 calc R . .
H33C H 1.0019 0.0926 0.0806 0.096 Uiso 1 1 calc R . .
C41 C 0.8603(4) 0.0676(3) 0.35360(16) 0.0501(10) Uani 1 1 d . . .
H41A H 0.8606 0.1011 0.3217 0.075 Uiso 1 1 calc R . .
H41B H 0.8103 0.0179 0.3434 0.075 Uiso 1 1 calc R . .
H41C H 0.9539 0.0546 0.3694 0.075 Uiso 1 1 calc R . .
C42 C 0.9051(4) 0.2001(3) 0.4284(2) 0.0564(11) Uani 1 1 d . . .
H42A H 0.8714 0.2329 0.4558 0.085 Uiso 1 1 calc R . .
H42B H 0.9213 0.2343 0.3985 0.085 Uiso 1 1 calc R . .
H42C H 0.9901 0.1740 0.4441 0.085 Uiso 1 1 calc R . .
C43 C 0.7974(5) 0.0504(3) 0.46049(17) 0.0542(11) Uani 1 1 d . . .
H43A H 0.7411 0.0030 0.4504 0.081 Uiso 1 1 calc R . .
H43B H 0.7690 0.0759 0.4920 0.081 Uiso 1 1 calc R . .
H43C H 0.8928 0.0343 0.4691 0.081 Uiso 1 1 calc R . .
C51 C 0.4172(4) -0.0250(2) 0.17531(18) 0.0480(10) Uani 1 1 d . . .
H51A H 0.3507 0.0086 0.1896 0.072 Uiso 1 1 calc R . .
H51B H 0.4902 -0.0397 0.2044 0.072 Uiso 1 1 calc R . .
H51C H 0.3726 -0.0738 0.1595 0.072 Uiso 1 1 calc R . .
C52 C 0.5848(5) -0.0471(3) 0.09250(19) 0.0555(11) Uani 1 1 d . . .
H52A H 0.6565 -0.0686 0.1198 0.083 Uiso 1 1 calc R . .
H52B H 0.6257 -0.0237 0.0631 0.083 Uiso 1 1 calc R . .
H52C H 0.5228 -0.0904 0.0784 0.083 Uiso 1 1 calc R . .
C53 C 0.3373(5) 0.0438(3) 0.0709(2) 0.0715(16) Uani 1 1 d . . .
H53A H 0.3633 0.0702 0.0393 0.107 Uiso 1 1 calc R . .
H53B H 0.2701 0.0769 0.0853 0.107 Uiso 1 1 calc R . .
H53C H 0.2980 -0.0089 0.0607 0.107 Uiso 1 1 calc R . .
C61 C 0.4530(7) -0.0372(3) 0.3548(3) 0.094(2) Uani 1 1 d . . .
H61A H 0.5213 -0.0328 0.3309 0.141 Uiso 1 1 calc R . .
H61B H 0.3810 -0.0740 0.3390 0.141 Uiso 1 1 calc R . .
H61C H 0.4958 -0.0579 0.3897 0.141 Uiso 1 1 calc R . .
C62 C 0.2357(5) 0.0655(4) 0.3069(2) 0.0742(16) Uani 1 1 d . . .
H62A H 0.2712 0.0708 0.2729 0.111 Uiso 1 1 calc R . .
H62B H 0.1768 0.1112 0.3113 0.111 Uiso 1 1 calc R . .
H62C H 0.1833 0.0157 0.3065 0.111 Uiso 1 1 calc R . .
C63 C 0.2869(7) 0.0461(4) 0.4204(2) 0.092(2) Uani 1 1 d . . .
H63A H 0.2397 0.0954 0.4277 0.139 Uiso 1 1 calc R . .
H63B H 0.3513 0.0310 0.4523 0.139 Uiso 1 1 calc R . .
H63C H 0.2206 0.0030 0.4113 0.139 Uiso 1 1 calc R . .
H101 H 0.719(4) 0.012(3) 0.2137(15) 0.027(10) Uiso 1 1 d . . .
H102 H 0.696(7) 0.072(4) 0.253(3) 0.11(2) Uiso 1 1 d . . .
H111 H 0.106(6) 0.297(3) 0.259(2) 0.067(16) Uiso 1 1 d . . .
H112 H 0.261(5) 0.271(3) 0.247(2) 0.070(16) Uiso 1 1 d . . .

loop_
_atom_site_aniso_label
_atom_site_aniso_U_11
_atom_site_aniso_U_22
_atom_site_aniso_U_33
_atom_site_aniso_U_23
_atom_site_aniso_U_13
_atom_site_aniso_U_12
Mo1 0.02429(12) 0.01740(11) 0.02289(12) 0.00039(9) 0.00311(9) -0.00046(9)
Mo2 0.02723(13) 0.02101(12) 0.02542(13) 0.00147(9) 0.00701(9) 0.00159(9)
Mo3 0.02740(13) 0.01963(12) 0.03051(14) -0.00286(9) 0.00528(10) -0.00585(9)
P1 0.0337(4) 0.0242(4) 0.0366(5) 0.0060(3) 0.0008(3) 0.0038(3)
P2 0.0400(5) 0.0278(4) 0.0370(5) -0.0039(3) 0.0118(4) 0.0042(4)
P3 0.0299(4) 0.0332(4) 0.0386(5) 0.0026(4) 0.0105(3) 0.0015(3)
P4 0.0358(4) 0.0350(5) 0.0301(4) 0.0033(3) 0.0018(3) 0.0072(4)
P5 0.0341(4) 0.0245(4) 0.0357(5) -0.0026(3) -0.0016(3) -0.0047(3)
P6 0.0416(5) 0.0355(5) 0.0428(5) 0.0096(4) 0.0086(4) -0.0095(4)
O1 0.0276(11) 0.0309(12) 0.0273(11) -0.0001(9) 0.0044(8) 0.0004(9)
O2 0.0294(11) 0.0273(11) 0.0323(12) 0.0008(9) 0.0079(9) 0.0058(9)
O3 0.0314(11) 0.0248(11) 0.0285(11) 0.0008(8) 0.0041(9) 0.0043(9)
O4 0.071(2) 0.066(2) 0.0238(13) 0.0026(12) 0.0069(12) 0.0016(16)
O5 0.0676(18) 0.0219(11) 0.0454(15) -0.0044(10) 0.0055(13) -0.0106(12)
O6 0.0333(12) 0.0301(12) 0.0343(12) 0.0010(9) 0.0091(9) -0.0028(9)
O7 0.0286(12) 0.0567(17) 0.0450(15) -0.0053(13) 0.0030(10) -0.0061(12)
O8 0.0325(11) 0.0231(10) 0.0329(12) -0.0056(9) 0.0033(9) -0.0034(9)
O9 0.071(2) 0.067(2) 0.0315(14) 0.0051(13) 0.0183(13) 0.0015(16)
O10 0.0366(12) 0.0200(11) 0.0312(12) 0.0032(9) 0.0045(9) 0.0027(9)
O11 0.0442(19) 0.080(3) 0.110(3) 0.029(2) 0.017(2) 0.0124(19)
C1 0.0245(14) 0.0206(13) 0.0314(15) 0.0001(11) 0.0065(11) -0.0028(11)
C2 0.0366(17) 0.0314(17) 0.0340(17) 0.0003(13) 0.0044(13) 0.0013(13)
C3 0.0388(18) 0.0370(18) 0.0378(19) 0.0010(15) 0.0094(14) 0.0035(15)
C11 0.041(2) 0.049(2) 0.079(3) 0.004(2) -0.015(2) 0.0040(19)
C12 0.060(3) 0.0324(19) 0.058(3) 0.0007(17) 0.009(2) 0.0189(18)
C13 0.069(3) 0.036(2) 0.058(3) 0.0211(19) 0.012(2) 0.0023(19)
C21 0.057(2) 0.0309(18) 0.051(2) 0.0014(16) 0.0097(18) 0.0087(17)
C22 0.080(3) 0.043(2) 0.047(2) -0.0111(19) 0.004(2) -0.001(2)
C23 0.061(3) 0.051(3) 0.084(4) 0.005(2) 0.039(3) 0.017(2)
C31 0.0305(18) 0.059(3) 0.056(3) -0.004(2) 0.0010(16) 0.0050(17)
C32 0.041(2) 0.060(3) 0.120(5) 0.029(3) 0.023(3) -0.007(2)
C33 0.051(3) 0.086(4) 0.060(3) -0.015(3) 0.023(2) 0.018(2)
C41 0.048(2) 0.061(3) 0.041(2) 0.0014(18) 0.0061(17) 0.025(2)
C42 0.044(2) 0.058(3) 0.060(3) 0.004(2) -0.013(2) -0.004(2)
C43 0.067(3) 0.051(2) 0.043(2) 0.0150(19) 0.003(2) 0.016(2)
C51 0.042(2) 0.037(2) 0.065(3) 0.0031(18) 0.0105(18) -0.0149(16)
C52 0.078(3) 0.034(2) 0.056(3) -0.0121(18) 0.018(2) -0.003(2)
C53 0.061(3) 0.053(3) 0.084(4) 0.010(2) -0.038(3) -0.021(2)
C61 0.094(5) 0.030(2) 0.157(7) 0.004(3) 0.016(4) -0.008(3)
C62 0.066(3) 0.085(4) 0.065(3) 0.021(3) -0.010(2) -0.042(3)
C63 0.102(5) 0.123(5) 0.060(3) 0.002(3) 0.036(3) -0.064(4)

loop_
_atom_type_symbol
_atom_type_description
_atom_type_scat_dispersion_real
_atom_type_scat_dispersion_imag
_atom_type_scat_source
C C 0.0033 0.0016 'International Tables Vol C Tables 4.2.6.8 and 6.1.1.4'
H H 0.0000 0.0000 'International Tables Vol C Tables 4.2.6.8 and 6.1.1.4'
O O 0.0106 0.0060 'International Tables Vol C Tables 4.2.6.8 and 6.1.1.4'
P P 0.1023 0.0942 'International Tables Vol C Tables 4.2.6.8 and 6.1.1.4'
Mo Mo -1.6832 0.6857 'International Tables Vol C Tables 4.2.6.8 and 6.1.1.4'

loop_
_geom_angle_atom_site_label_1
_geom_angle_atom_site_label_2
_geom_angle_atom_site_label_3
_geom_angle
_geom_angle_site_symmetry_1
_geom_angle_site_symmetry_3
_geom_angle_publ_flag
C2 Mo1 O8 131.46(12) . . ?
C2 Mo1 O1 127.29(12) . . ?
O8 Mo1 O1 82.81(8) . . ?
C2 Mo1 O10 130.07(12) . . ?
O8 Mo1 O10 81.98(9) . . ?
O1 Mo1 O10 86.35(8) . . ?
C2 Mo1 P1 74.33(11) . . ?
O8 Mo1 P1 79.98(6) . . ?
O1 Mo1 P1 75.22(6) . . ?
O10 Mo1 P1 155.59(7) . . ?
C2 Mo1 P3 74.54(11) . . ?
O8 Mo1 P3 78.04(6) . . ?
O1 Mo1 P3 157.81(6) . . ?
O10 Mo1 P3 79.99(6) . . ?
P1 Mo1 P3 111.89(3) . . ?
C2 Mo1 P5 73.59(11) . . ?
O8 Mo1 P5 154.94(7) . . ?
O1 Mo1 P5 79.40(6) . . ?
O10 Mo1 P5 79.43(7) . . ?
P1 Mo1 P5 111.92(3) . . ?
P3 Mo1 P5 114.70(3) . . ?
C3 Mo2 O6 124.38(13) . . ?
C3 Mo2 O2 139.31(12) . . ?
O6 Mo2 O2 81.84(9) . . ?
C3 Mo2 O3 145.53(12) . . ?
O6 Mo2 O3 80.24(8) . . ?
O2 Mo2 O3 59.49(8) . . ?
C3 Mo2 P2 72.94(11) . . ?
O6 Mo2 P2 79.27(6) . . ?
O2 Mo2 P2 84.13(6) . . ?
O3 Mo2 P2 140.30(6) . . ?
C3 Mo2 P4 75.20(11) . . ?
O6 Mo2 P4 76.50(7) . . ?
O2 Mo2 P4 145.35(6) . . ?
O3 Mo2 P4 90.10(6) . . ?
P2 Mo2 P4 117.31(3) . . ?
C3 Mo2 P6 76.65(12) . . ?
O6 Mo2 P6 158.75(7) . . ?
O2 Mo2 P6 82.53(6) . . ?
O3 Mo2 P6 79.45(6) . . ?
P2 Mo2 P6 113.30(4) . . ?
P4 Mo2 P6 109.66(4) . . ?
C3 Mo2 C1 158.22(13) . . ?
O6 Mo2 C1 77.07(9) . . ?
O2 Mo2 C1 29.58(8) . . ?
O3 Mo2 C1 30.12(8) . . ?
P2 Mo2 C1 111.51(7) . . ?
P4 Mo2 C1 117.68(7) . . ?
P6 Mo2 C1 82.24(7) . . ?
O7 Mo3 O5 108.89(14) . . ?
O7 Mo3 O6 108.02(12) . . ?
O5 Mo3 O6 108.34(12) . . ?
O7 Mo3 O8 109.47(12) . . ?
O5 Mo3 O8 111.13(12) . . ?
O6 Mo3 O8 110.92(10) . . ?
C12 P1 C13 100.6(2) . . ?
C12 P1 C11 102.3(2) . . ?
C13 P1 C11 102.4(2) . . ?
C12 P1 Mo1 116.79(14) . . ?
C13 P1 Mo1 118.32(15) . . ?
C11 P1 Mo1 114.00(15) . . ?
C22 P2 C23 103.5(2) . . ?
C22 P2 C21 102.2(2) . . ?
C23 P2 C21 102.7(2) . . ?
C22 P2 Mo2 117.69(16) . . ?
C23 P2 Mo2 115.35(16) . . ?
C21 P2 Mo2 113.36(13) . . ?
C33 P3 C32 103.4(3) . . ?
C33 P3 C31 100.8(2) . . ?
C32 P3 C31 102.5(2) . . ?
C33 P3 Mo1 119.21(17) . . ?
C32 P3 Mo1 113.97(16) . . ?
C31 P3 Mo1 114.84(14) . . ?
C41 P4 C42 102.5(2) . . ?
C41 P4 C43 101.4(2) . . ?
C42 P4 C43 101.8(2) . . ?
C41 P4 Mo2 111.73(13) . . ?
C42 P4 Mo2 116.21(15) . . ?
C43 P4 Mo2 120.76(16) . . ?
C52 P5 C53 101.8(3) . . ?
C52 P5 C51 102.7(2) . . ?
C53 P5 C51 101.2(2) . . ?
C52 P5 Mo1 115.18(16) . . ?
C53 P5 Mo1 118.46(16) . . ?
C51 P5 Mo1 115.23(14) . . ?
C63 P6 C61 102.3(3) . . ?
C63 P6 C62 100.5(3) . . ?
C61 P6 C62 101.5(3) . . ?
C63 P6 Mo2 122.3(2) . . ?
C61 P6 Mo2 112.1(2) . . ?
C62 P6 Mo2 115.28(16) . . ?
C1 O1 Mo1 122.38(19) . . ?
C1 O2 Mo2 92.55(18) . . ?
C1 O3 Mo2 91.90(18) . . ?
Mo3 O6 Mo2 151.05(13) . . ?
Mo3 O8 Mo1 164.20(13) . . ?
Mo1 O10 H101 127(3) . . ?
Mo1 O10 H102 108(4) . . ?
H101 O10 H102 106(4) . . ?
H111 O11 H112 118(4) . . ?
O1 C1 O2 122.7(3) . . ?
O1 C1 O3 122.1(3) . . ?
O2 C1 O3 115.3(3) . . ?
O1 C1 Mo2 173.3(2) . . ?
O2 C1 Mo2 57.87(16) . . ?
O3 C1 Mo2 57.98(15) . . ?
O4 C2 Mo1 179.2(3) . . ?
O9 C3 Mo2 179.1(3) . . ?
P1 C11 H11A 109.5 . . ?
P1 C11 H11B 109.5 . . ?
H11A C11 H11B 109.5 . . ?
P1 C11 H11C 109.5 . . ?
H11A C11 H11C 109.5 . . ?
H11B C11 H11C 109.5 . . ?
P1 C12 H12A 109.5 . . ?
P1 C12 H12B 109.5 . . ?
H12A C12 H12B 109.5 . . ?
P1 C12 H12C 109.5 . . ?
H12A C12 H12C 109.5 . . ?
H12B C12 H12C 109.5 . . ?
P1 C13 H13A 109.5 . . ?
P1 C13 H13B 109.5 . . ?
H13A C13 H13B 109.5 . . ?
P1 C13 H13C 109.5 . . ?
H13A C13 H13C 109.5 . . ?
H13B C13 H13C 109.5 . . ?
P2 C21 H21A 109.5 . . ?
P2 C21 H21B 109.5 . . ?
H21A C21 H21B 109.5 . . ?
P2 C21 H21C 109.5 . . ?
H21A C21 H21C 109.5 . . ?
H21B C21 H21C 109.5 . . ?
P2 C22 H22A 109.5 . . ?
P2 C22 H22B 109.5 . . ?
H22A C22 H22B 109.5 . . ?
P2 C22 H22C 109.5 . . ?
H22A C22 H22C 109.5 . . ?
H22B C22 H22C 109.5 . . ?
P2 C23 H23A 109.5 . . ?
P2 C23 H23B 109.5 . . ?
H23A C23 H23B 109.5 . . ?
P2 C23 H23C 109.5 . . ?
H23A C23 H23C 109.5 . . ?
H23B C23 H23C 109.5 . . ?
P3 C31 H31A 109.5 . . ?
P3 C31 H31B 109.5 . . ?
H31A C31 H31B 109.5 . . ?
P3 C31 H31C 109.5 . . ?
H31A C31 H31C 109.5 . . ?
H31B C31 H31C 109.5 . . ?
P3 C32 H32A 109.5 . . ?
P3 C32 H32B 109.5 . . ?
H32A C32 H32B 109.5 . . ?
P3 C32 H32C 109.5 . . ?
H32A C32 H32C 109.5 . . ?
H32B C32 H32C 109.5 . . ?
P3 C33 H33A 109.5 . . ?
P3 C33 H33B 109.5 . . ?
H33A C33 H33B 109.5 . . ?
P3 C33 H33C 109.5 . . ?
H33A C33 H33C 109.5 . . ?
H33B C33 H33C 109.5 . . ?
P4 C41 H41A 109.5 . . ?
P4 C41 H41B 109.5 . . ?
H41A C41 H41B 109.5 . . ?
P4 C41 H41C 109.5 . . ?
H41A C41 H41C 109.5 . . ?
H41B C41 H41C 109.5 . . ?
P4 C42 H42A 109.5 . . ?
P4 C42 H42B 109.5 . . ?
H42A C42 H42B 109.5 . . ?
P4 C42 H42C 109.5 . . ?
H42A C42 H42C 109.5 . . ?
H42B C42 H42C 109.5 . . ?
P4 C43 H43A 109.5 . . ?
P4 C43 H43B 109.5 . . ?
H43A C43 H43B 109.5 . . ?
P4 C43 H43C 109.5 . . ?
H43A C43 H43C 109.5 . . ?
H43B C43 H43C 109.5 . . ?
P5 C51 H51A 109.5 . . ?
P5 C51 H51B 109.5 . . ?
H51A C51 H51B 109.5 . . ?
P5 C51 H51C 109.5 . . ?
H51A C51 H51C 109.5 . . ?
H51B C51 H51C 109.5 . . ?
P5 C52 H52A 109.5 . . ?
P5 C52 H52B 109.5 . . ?
H52A C52 H52B 109.5 . . ?
P5 C52 H52C 109.5 . . ?
H52A C52 H52C 109.5 . . ?
H52B C52 H52C 109.5 . . ?
P5 C53 H53A 109.5 . . ?
P5 C53 H53B 109.5 . . ?
H53A C53 H53B 109.5 . . ?
P5 C53 H53C 109.5 . . ?
H53A C53 H53C 109.5 . . ?
H53B C53 H53C 109.5 . . ?
P6 C61 H61A 109.5 . . ?
P6 C61 H61B 109.5 . . ?
H61A C61 H61B 109.5 . . ?
P6 C61 H61C 109.5 . . ?
H61A C61 H61C 109.5 . . ?
H61B C61 H61C 109.5 . . ?
P6 C62 H62A 109.5 . . ?
P6 C62 H62B 109.5 . . ?
H62A C62 H62B 109.5 . . ?
P6 C62 H62C 109.5 . . ?
H62A C62 H62C 109.5 . . ?
H62B C62 H62C 109.5 . . ?
P6 C63 H63A 109.5 . . ?
P6 C63 H63B 109.5 . . ?
H63A C63 H63B 109.5 . . ?
P6 C63 H63C 109.5 . . ?
H63A C63 H63C 109.5 . . ?
H63B C63 H63C 109.5 . . ?

loop_
_geom_bond_atom_site_label_1
_geom_bond_atom_site_label_2
_geom_bond_distance
_geom_bond_site_symmetry_2
_geom_bond_publ_flag
Mo1 C2 1.887(4) . ?
Mo1 O8 2.167(2) . ?
Mo1 O1 2.232(2) . ?
Mo1 O10 2.271(2) . ?
Mo1 P1 2.4373(9) . ?
Mo1 P3 2.4380(9) . ?
Mo1 P5 2.4518(9) . ?
Mo2 C3 1.918(4) . ?
Mo2 O6 2.189(2) . ?
Mo2 O2 2.202(2) . ?
Mo2 O3 2.204(2) . ?
Mo2 P2 2.4120(9) . ?
Mo2 P4 2.4238(9) . ?
Mo2 P6 2.4423(10) . ?
Mo2 C1 2.598(3) . ?
Mo3 O7 1.739(3) . ?
Mo3 O5 1.749(3) . ?
Mo3 O6 1.773(2) . ?
Mo3 O8 1.783(2) . ?
P1 C12 1.813(4) . ?
P1 C13 1.815(4) . ?
P1 C11 1.821(4) . ?
P2 C22 1.813(4) . ?
P2 C23 1.814(4) . ?
P2 C21 1.817(4) . ?
P3 C33 1.805(4) . ?
P3 C32 1.810(5) . ?
P3 C31 1.820(4) . ?
P4 C41 1.816(4) . ?
P4 C42 1.818(4) . ?
P4 C43 1.822(4) . ?
P5 C52 1.813(4) . ?
P5 C53 1.817(4) . ?
P5 C51 1.818(4) . ?
P6 C63 1.801(5) . ?
P6 C61 1.814(5) . ?
P6 C62 1.822(5) . ?
O1 C1 1.265(4) . ?
O2 C1 1.284(4) . ?
O3 C1 1.304(4) . ?
O4 C2 1.188(4) . ?
O9 C3 1.181(4) . ?
O10 H101 0.76(4) . ?
O10 H102 1.00(7) . ?
O11 H111 0.94(5) . ?
O11 H112 0.96(5) . ?
C11 H11A 0.9600 . ?
C11 H11B 0.9600 . ?
C11 H11C 0.9600 . ?
C12 H12A 0.9600 . ?
C12 H12B 0.9600 . ?
C12 H12C 0.9600 . ?
C13 H13A 0.9600 . ?
C13 H13B 0.9600 . ?
C13 H13C 0.9600 . ?
C21 H21A 0.9600 . ?
C21 H21B 0.9600 . ?
C21 H21C 0.9600 . ?
C22 H22A 0.9600 . ?
C22 H22B 0.9600 . ?
C22 H22C 0.9600 . ?
C23 H23A 0.9600 . ?
C23 H23B 0.9600 . ?
C23 H23C 0.9600 . ?
C31 H31A 0.9600 . ?
C31 H31B 0.9600 . ?
C31 H31C 0.9600 . ?
C32 H32A 0.9600 . ?
C32 H32B 0.9600 . ?
C32 H32C 0.9600 . ?
C33 H33A 0.9600 . ?
C33 H33B 0.9600 . ?
C33 H33C 0.9600 . ?
C41 H41A 0.9600 . ?
C41 H41B 0.9600 . ?
C41 H41C 0.9600 . ?
C42 H42A 0.9600 . ?
C42 H42B 0.9600 . ?
C42 H42C 0.9600 . ?
C43 H43A 0.9600 . ?
C43 H43B 0.9600 . ?
C43 H43C 0.9600 . ?
C51 H51A 0.9600 . ?
C51 H51B 0.9600 . ?
C51 H51C 0.9600 . ?
C52 H52A 0.9600 . ?
C52 H52B 0.9600 . ?
C52 H52C 0.9600 . ?
C53 H53A 0.9600 . ?
C53 H53B 0.9600 . ?
C53 H53C 0.9600 . ?
C61 H61A 0.9600 . ?
C61 H61B 0.9600 . ?
C61 H61C 0.9600 . ?
C62 H62A 0.9600 . ?
C62 H62B 0.9600 . ?
C62 H62C 0.9600 . ?
C63 H63A 0.9600 . ?
C63 H63B 0.9600 . ?
C63 H63C 0.9600 . ?
